data_2219643
loop_
_publ_author_name
'Wang, Suwen'
'Li, Zhongfang'
'Wang, Xutao'
'Yu, Xianjin'

_publ_section_title
;Bis(ethanolato-\k<i>O</i>)(5,10,15,20-tetraphenylcalix[4]pyrrole)manganese(III)
 hexafluorophosphate
;
_journal_coeditor_code KP2179
_journal_issue 10
_journal_name_full 'Acta Crystallographica Section E'
_journal_page_first m1232
_journal_paper_doi 10.1107/S1600536808021879
_journal_volume 64
_journal_year 2008
_chemical_formula_iupac '[Mn (C2 H5 O)2 (C44 H28 N4)] P F6'
_chemical_formula_moiety 'C48 H38 Mn N4 O2, F6 P'
_chemical_formula_sum 'C48 H38 F6 Mn N4 O2 P'
_chemical_formula_weight 902.73
_chemical_name_systematic
;
Bis(ethanolato-\kO)(5,10,15,20-tetraphenylcalix[4]pyrrole)manganese(III)
hexafluorophosphate
;
_space_group_IT_number 14
_symmetry_cell_setting monoclinic
_symmetry_space_group_name_Hall '-P 2yn'
_symmetry_space_group_name_H-M 'P 1 21/n 1'
_atom_sites_solution_hydrogens geom
_atom_sites_solution_primary direct
_atom_sites_solution_secondary difmap
_audit_creation_method SHELXL-97
_cell_angle_alpha 90.00
_cell_angle_beta 109.412(9)
_cell_angle_gamma 90.00
_cell_formula_units_Z 2
_cell_length_a 10.7487(8)
_cell_length_b 16.8682(14)
_cell_length_c 11.9913(19)
_cell_measurement_reflns_used 3535
_cell_measurement_temperature 293(2)
_cell_measurement_theta_max 25.00
_cell_measurement_theta_min 2.17
_cell_volume 2050.6(4)
_computing_cell_refinement 'SAINT-Plus (Bruker, 2001)'
_computing_data_collection 'APEX2 (Bruker, 2004)'
_computing_data_reduction 'SAINT-Plus (Bruker, 2001)'
_computing_molecular_graphics 'SHELXTL (Sheldrick, 2008)'
_computing_publication_material 'SHELXTL (Sheldrick, 2008)'
_computing_structure_refinement 'SHELXL97 (Sheldrick, 2008)'
_computing_structure_solution 'SHELXS97 (Sheldrick, 2008)'
_diffrn_ambient_temperature 293(2)
_diffrn_measured_fraction_theta_full 0.979
_diffrn_measured_fraction_theta_max 0.979
_diffrn_measurement_device_type 'Bruker APEXII CCD area-detector'
_diffrn_measurement_method '\f and \w'
_diffrn_radiation_monochromator graphite
_diffrn_radiation_source 'fine-focus sealed tube'
_diffrn_radiation_type MoK\a
_diffrn_radiation_wavelength 0.71073
_diffrn_reflns_av_R_equivalents 0.0397
_diffrn_reflns_av_sigmaI/netI 0.0577
_diffrn_reflns_limit_h_max 12
_diffrn_reflns_limit_h_min -1
_diffrn_reflns_limit_k_max 20
_diffrn_reflns_limit_k_min -1
_diffrn_reflns_limit_l_max 13
_diffrn_reflns_limit_l_min -14
_diffrn_reflns_number 4407
_diffrn_reflns_theta_full 25.00
_diffrn_reflns_theta_max 25.00
_diffrn_reflns_theta_min 2.17
_diffrn_standards_decay_% 0
_diffrn_standards_interval_count 0
_diffrn_standards_interval_time 0
_diffrn_standards_number 0
_exptl_absorpt_coefficient_mu 0.435
_exptl_absorpt_correction_T_max 0.9104
_exptl_absorpt_correction_T_min 0.8351
_exptl_absorpt_correction_type multi-scan
_exptl_absorpt_process_details '(SADABS; Bruker, 2001)'
_exptl_crystal_colour yellow
_exptl_crystal_density_diffrn 1.462
_exptl_crystal_density_method 'not measured'
_exptl_crystal_description block
_exptl_crystal_F_000 928
_exptl_crystal_size_max 0.43
_exptl_crystal_size_mid 0.28
_exptl_crystal_size_min 0.22
_refine_diff_density_max 0.328
_refine_diff_density_min -0.422
_refine_ls_extinction_method none
_refine_ls_goodness_of_fit_ref 1.000
_refine_ls_hydrogen_treatment constr
_refine_ls_matrix_type full
_refine_ls_number_parameters 284
_refine_ls_number_reflns 3535
_refine_ls_number_restraints 0
_refine_ls_restrained_S_all 1.000
_refine_ls_R_factor_all 0.0980
_refine_ls_R_factor_gt 0.0631
_refine_ls_shift/su_max 0.000
_refine_ls_shift/su_mean 0.000
_refine_ls_structure_factor_coef Fsqd
_refine_ls_weighting_details 'calc w=1/[\s^2^(Fo^2^)+(0.135P)^2^] where P=(Fo^2^+2Fc^2^)/3'
_refine_ls_weighting_scheme calc
_refine_ls_wR_factor_gt 0.1706
_refine_ls_wR_factor_ref 0.2140
_reflns_number_gt 2142
_reflns_number_total 3535
_reflns_threshold_expression I>2\s(I)
_cod_data_source_file kp2179.cif
_cod_data_source_block I
_cod_depositor_comments
;
The following automatic conversions were performed:
'_symmetry_cell_setting' value 'Monoclinic' changed to 'monoclinic'
according to '/home/saulius/struct/CIF-dictionaries/cif_core.dic'
dictionary named 'cif_core.dic' version 2.4.1 from 2010-06-29.

Automatic conversion script
Id: cif_fix_enum 1527 2010-12-29 10:47:43Z saulius 

The following automatic conversions were performed:

'_symmetry_cell_setting' value 'Monoclinic' changed to 'monoclinic'
according to /home/saulius/struct/CIF-dictionaries/cif_core.dic
dictionary named 'cif_core.dic' version 2.4.1 from 2010-06-29.

Automatic conversion script
Id: cif_fix_values 1715 2011-07-08 13:25:40Z adriana 
;
_cod_original_sg_symbol_H-M 'P 21/n'
_cod_database_code 2219643
_cod_database_fobs_code 2219643

loop_
_symmetry_equiv_pos_as_xyz
'x, y, z'
'-x+1/2, y+1/2, -z+1/2'
'-x, -y, -z'
'x-1/2, -y-1/2, z-1/2'

loop_
_atom_site_type_symbol
_atom_site_label
_atom_site_fract_x
_atom_site_fract_y
_atom_site_fract_z
_atom_site_U_iso_or_equiv
_atom_site_adp_type
_atom_site_calc_flag
_atom_site_refinement_flags
_atom_site_occupancy
Mn Mn1 1.0000 0.0000 1.0000 0.0507(3) Uani d S 1
C C1 0.8291(4) 0.0451(2) 0.7085(3) 0.0579(10) Uani d . 1
C C2 0.8243(4) 0.0985(2) 0.7966(4) 0.0572(10) Uani d . 1
C C3 0.7590(4) 0.1738(3) 0.7732(4) 0.0670(12) Uani d . 1
H H3A 0.7183 0.1961 0.6991 0.080 Uiso calc R 1
C C4 0.7671(5) 0.2059(3) 0.8768(4) 0.0680(12) Uani d . 1
H H4A 0.7311 0.2541 0.8881 0.082 Uiso calc R 1
C C5 0.8417(4) 0.1524(2) 0.9685(4) 0.0572(10) Uani d . 1
C C6 0.8735(4) 0.1665(2) 1.0892(4) 0.0570(10) Uani d . 1
C C7 0.9596(4) 0.1198(2) 1.1763(4) 0.0551(9) Uani d . 1
C C8 1.0066(4) 0.1385(3) 1.2992(4) 0.0617(10) Uani d . 1
H H8A 0.9820 0.1821 1.3345 0.074 Uiso calc R 1
C C9 1.0931(4) 0.0817(3) 1.3555(4) 0.0598(10) Uani d . 1
H H9A 1.1410 0.0798 1.4358 0.072 Uiso calc R 1
C C10 1.0973(4) 0.0248(2) 1.2677(3) 0.0542(9) Uani d . 1
C C11 0.7496(4) 0.0648(2) 0.5827(4) 0.0594(10) Uani d . 1
C C12 0.8044(5) 0.0722(3) 0.4937(4) 0.0697(12) Uani d . 1
H H12A 0.8948 0.0654 0.5115 0.084 Uiso calc R 1
C C13 0.7273(6) 0.0893(3) 0.3793(5) 0.0814(14) Uani d . 1
H H13A 0.7655 0.0920 0.3202 0.098 Uiso calc R 1
C C14 0.5958(6) 0.1024(3) 0.3521(5) 0.0864(16) Uani d . 1
H H14A 0.5448 0.1156 0.2752 0.104 Uiso calc R 1
C C15 0.5383(5) 0.0959(3) 0.4383(5) 0.0862(15) Uani d . 1
H H15A 0.4481 0.1041 0.4193 0.103 Uiso calc R 1
C C16 0.6152(5) 0.0771(3) 0.5547(4) 0.0701(12) Uani d . 1
H H16A 0.5761 0.0728 0.6129 0.084 Uiso calc R 1
C C17 0.8100(4) 0.2373(2) 1.1233(4) 0.0560(10) Uani d . 1
C C18 0.6787(5) 0.2366(3) 1.1115(4) 0.0735(12) Uani d . 1
H H18A 0.6285 0.1915 1.0830 0.088 Uiso calc R 1
C C19 0.6202(5) 0.3030(3) 1.1418(5) 0.0822(14) Uani d . 1
H H19A 0.5314 0.3019 1.1346 0.099 Uiso calc R 1
C C20 0.6936(6) 0.3702(3) 1.1824(4) 0.0824(15) Uani d . 1
H H20A 0.6543 0.4145 1.2027 0.099 Uiso calc R 1
C C21 0.8222(6) 0.3720(3) 1.1929(5) 0.0829(14) Uani d . 1
H H21A 0.8712 0.4178 1.2197 0.099 Uiso calc R 1
C C22 0.8817(5) 0.3065(3) 1.1642(5) 0.0742(13) Uani d . 1
H H22A 0.9707 0.3084 1.1723 0.089 Uiso calc R 1
C C23 1.2032(10) 0.1503(5) 1.0298(13) 0.204(6) Uani d D 1
H H23A 1.1197 0.1743 1.0256 0.245 Uiso calc R 1
H H23B 1.2537 0.1461 1.1133 0.245 Uiso calc R 1
C C24 1.2665(15) 0.2060(6) 0.9868(11) 0.227(6) Uani d D 1
H H24A 1.2841 0.2517 1.0374 0.341 Uiso calc R 1
H H24B 1.2119 0.2210 0.9086 0.341 Uiso calc R 1
H H24C 1.3481 0.1846 0.9839 0.341 Uiso calc R 1
P P1 0.5000 0.0000 0.0000 0.1018(9) Uani d S 1
N N1 0.8781(3) 0.0872(2) 0.9162(3) 0.0541(8) Uani d . 1
N N2 1.0169(3) 0.05011(19) 1.1572(3) 0.0552(8) Uani d . 1
F F1 0.6259(11) 0.0076(5) 0.0792(8) 0.217(3) Uani d . 1
F F2 0.4786(14) 0.0803(9) -0.0209(16) 0.350(8) Uani d . 1
F F3 0.460(2) 0.0081(15) 0.0848(14) 0.387(10) Uani d . 1
O O1 1.1729(3) 0.07288(19) 0.9912(3) 0.0787(10) Uani d . 1

loop_
_atom_site_aniso_label
_atom_site_aniso_U_11
_atom_site_aniso_U_22
_atom_site_aniso_U_33
_atom_site_aniso_U_12
_atom_site_aniso_U_13
_atom_site_aniso_U_23
Mn1 0.0513(5) 0.0471(5) 0.0521(5) 0.0032(3) 0.0152(4) -0.0035(3)
C1 0.062(2) 0.057(2) 0.052(2) 0.0003(19) 0.0165(19) -0.0015(18)
C2 0.056(2) 0.058(2) 0.055(2) 0.0046(19) 0.0136(18) 0.0003(18)
C3 0.077(3) 0.055(2) 0.059(2) 0.014(2) 0.010(2) 0.0028(19)
C4 0.076(3) 0.056(2) 0.069(3) 0.017(2) 0.021(2) 0.000(2)
C5 0.057(2) 0.054(2) 0.060(2) 0.0050(18) 0.0173(19) -0.0075(18)
C6 0.058(2) 0.049(2) 0.064(2) -0.0013(18) 0.0195(19) -0.0075(18)
C7 0.057(2) 0.052(2) 0.059(2) 0.0011(18) 0.0225(19) -0.0026(18)
C8 0.073(3) 0.054(2) 0.060(2) 0.003(2) 0.024(2) -0.0111(19)
C9 0.066(3) 0.057(2) 0.053(2) 0.004(2) 0.0163(19) -0.0026(19)
C10 0.058(2) 0.051(2) 0.053(2) -0.0007(19) 0.0185(19) -0.0005(17)
C11 0.068(3) 0.050(2) 0.057(2) -0.0011(19) 0.016(2) -0.0018(18)
C12 0.071(3) 0.071(3) 0.065(3) -0.001(2) 0.019(2) 0.005(2)
C13 0.098(4) 0.078(3) 0.066(3) 0.001(3) 0.026(3) 0.010(2)
C14 0.095(4) 0.089(4) 0.060(3) -0.005(3) 0.005(3) 0.008(3)
C15 0.071(3) 0.086(4) 0.083(3) 0.008(3) 0.002(3) 0.004(3)
C16 0.062(3) 0.078(3) 0.065(3) 0.003(2) 0.014(2) 0.002(2)
C17 0.056(2) 0.054(2) 0.057(2) 0.0087(19) 0.0183(18) -0.0007(18)
C18 0.067(3) 0.061(3) 0.092(3) 0.004(2) 0.026(2) -0.009(2)
C19 0.073(3) 0.083(3) 0.098(4) 0.019(3) 0.038(3) 0.000(3)
C20 0.115(5) 0.065(3) 0.070(3) 0.031(3) 0.035(3) -0.004(2)
C21 0.095(4) 0.062(3) 0.093(4) 0.006(3) 0.031(3) -0.015(3)
C22 0.074(3) 0.057(3) 0.093(3) -0.004(2) 0.030(3) -0.015(2)
C23 0.187(9) 0.105(6) 0.404(18) -0.072(6) 0.210(11) -0.095(9)
C24 0.39(2) 0.111(7) 0.234(13) -0.052(10) 0.170(13) -0.041(7)
P1 0.0807(16) 0.1047(19) 0.1054(19) 0.0316(13) 0.0113(14) -0.0304(15)
N1 0.0532(18) 0.0542(18) 0.0538(18) 0.0027(15) 0.0164(15) -0.0062(14)
N2 0.0538(19) 0.0549(19) 0.0559(18) 0.0009(15) 0.0171(15) -0.0046(15)
F1 0.216(9) 0.238(8) 0.206(8) -0.015(6) 0.080(7) -0.014(5)
F2 0.338(16) 0.247(13) 0.40(2) 0.005(12) 0.030(15) -0.013(13)
F3 0.346(19) 0.47(2) 0.288(18) 0.205(16) 0.030(14) 0.022(15)
O1 0.0648(19) 0.0609(19) 0.116(3) -0.0143(15) 0.0377(19) -0.0146(18)

loop_
_atom_type_symbol
_atom_type_description
_atom_type_scat_dispersion_real
_atom_type_scat_dispersion_imag
_atom_type_scat_source
C C 0.0033 0.0016 'International Tables Vol C Tables 4.2.6.8 and 6.1.1.4'
H H 0.0000 0.0000 'International Tables Vol C Tables 4.2.6.8 and 6.1.1.4'
N N 0.0061 0.0033 'International Tables Vol C Tables 4.2.6.8 and 6.1.1.4'
O O 0.0106 0.0060 'International Tables Vol C Tables 4.2.6.8 and 6.1.1.4'
P P 0.1023 0.0942 'International Tables Vol C Tables 4.2.6.8 and 6.1.1.4'
Mn Mn 0.3368 0.7283 'International Tables Vol C Tables 4.2.6.8 and 6.1.1.4'
F F 0.0171 0.0103 'International Tables Vol C Tables 4.2.6.8 and 6.1.1.4'

loop_
_geom_angle_atom_site_label_1
_geom_angle_atom_site_label_2
_geom_angle_atom_site_label_3
_geom_angle_site_symmetry_1
_geom_angle_site_symmetry_3
_geom_angle
_geom_angle_publ_flag
N1 Mn1 N1 . 3_757 180.0000(10) ?
N1 Mn1 N2 . . 90.13(13) y
N1 Mn1 N2 3_757 . 89.87(13) ?
N1 Mn1 N2 . 3_757 89.87(13) ?
N1 Mn1 N2 3_757 3_757 90.13(13) ?
N2 Mn1 N2 . 3_757 180.0000(10) ?
N1 Mn1 O1 . 3_757 90.70(13) y
N1 Mn1 O1 3_757 3_757 89.30(13) ?
N2 Mn1 O1 . 3_757 90.25(13) y
N2 Mn1 O1 3_757 3_757 89.75(13) ?
N1 Mn1 O1 . . 89.30(13) ?
N1 Mn1 O1 3_757 . 90.70(13) ?
N2 Mn1 O1 . . 89.75(13) y
N2 Mn1 O1 3_757 . 90.25(13) ?
O1 Mn1 O1 3_757 . 180.0 ?
C10 C1 C2 3_757 . 123.3(4) ?
C10 C1 C11 3_757 . 119.2(4) ?
C2 C1 C11 . . 117.5(4) ?
N1 C2 C1 . . 126.2(4) ?
N1 C2 C3 . . 109.7(4) ?
C1 C2 C3 . . 124.1(4) ?
C4 C3 C2 . . 107.6(4) ?
C4 C3 H3A . . 126.2 ?
C2 C3 H3A . . 126.2 ?
C3 C4 C5 . . 107.7(4) ?
C3 C4 H4A . . 126.1 ?
C5 C4 H4A . . 126.1 ?
N1 C5 C6 . . 126.7(4) ?
N1 C5 C4 . . 108.7(3) ?
C6 C5 C4 . . 124.6(4) ?
C7 C6 C5 . . 123.8(4) ?
C7 C6 C17 . . 119.9(4) ?
C5 C6 C17 . . 116.3(4) ?
N2 C7 C6 . . 125.6(4) ?
N2 C7 C8 . . 109.6(3) ?
C6 C7 C8 . . 124.8(4) ?
C9 C8 C7 . . 108.0(4) ?
C9 C8 H8A . . 126.0 ?
C7 C8 H8A . . 126.0 ?
C8 C9 C10 . . 107.0(4) ?
C8 C9 H9A . . 126.5 ?
C10 C9 H9A . . 126.5 ?
N2 C10 C1 . 3_757 125.9(4) ?
N2 C10 C9 . . 109.4(4) ?
C1 C10 C9 3_757 . 124.7(4) ?
C12 C11 C16 . . 118.4(4) ?
C12 C11 C1 . . 123.1(4) ?
C16 C11 C1 . . 118.4(4) ?
C13 C12 C11 . . 121.1(5) ?
C13 C12 H12A . . 119.4 ?
C11 C12 H12A . . 119.4 ?
C14 C13 C12 . . 120.4(5) ?
C14 C13 H13A . . 119.8 ?
C12 C13 H13A . . 119.8 ?
C13 C14 C15 . . 120.0(5) ?
C13 C14 H14A . . 120.0 ?
C15 C14 H14A . . 120.0 ?
C14 C15 C16 . . 120.2(5) ?
C14 C15 H15A . . 119.9 ?
C16 C15 H15A . . 119.9 ?
C11 C16 C15 . . 119.8(5) ?
C11 C16 H16A . . 120.1 ?
C15 C16 H16A . . 120.1 ?
C18 C17 C22 . . 118.2(4) ?
C18 C17 C6 . . 120.8(4) ?
C22 C17 C6 . . 121.0(4) ?
C17 C18 C19 . . 120.4(5) ?
C17 C18 H18A . . 119.8 ?
C19 C18 H18A . . 119.8 ?
C20 C19 C18 . . 120.0(5) ?
C20 C19 H19A . . 120.0 ?
C18 C19 H19A . . 120.0 ?
C21 C20 C19 . . 120.2(5) ?
C21 C20 H20A . . 119.9 ?
C19 C20 H20A . . 119.9 ?
C20 C21 C22 . . 120.4(5) ?
C20 C21 H21A . . 119.8 ?
C22 C21 H21A . . 119.8 ?
C21 C22 C17 . . 120.8(5) ?
C21 C22 H22A . . 119.6 ?
C17 C22 H22A . . 119.6 ?
C24 C23 O1 . . 128.0(9) ?
C24 C23 H23A . . 105.3 ?
O1 C23 H23A . . 105.3 ?
C24 C23 H23B . . 105.3 ?
O1 C23 H23B . . 105.3 ?
H23A C23 H23B . . 106.0 ?
C23 C24 H24A . . 109.5 ?
C23 C24 H24B . . 109.5 ?
H24A C24 H24B . . 109.5 ?
C23 C24 H24C . . 109.5 ?
H24A C24 H24C . . 109.5 ?
H24B C24 H24C . . 109.5 ?
F3 P1 F3 . 3_655 180(2) ?
F3 P1 F1 . 3_655 92.8(9) ?
F3 P1 F1 3_655 3_655 87.2(9) ?
F3 P1 F1 . . 87.2(9) ?
F3 P1 F1 3_655 . 92.8(9) ?
F1 P1 F1 3_655 . 180.0(13) ?
F3 P1 F2 . . 87.6(9) ?
F3 P1 F2 3_655 . 92.4(9) ?
F1 P1 F2 3_655 . 84.2(6) ?
F1 P1 F2 . . 95.8(6) ?
F3 P1 F2 . 3_655 92.4(9) ?
F3 P1 F2 3_655 3_655 87.6(9) ?
F1 P1 F2 3_655 3_655 95.8(6) ?
F1 P1 F2 . 3_655 84.2(6) ?
F2 P1 F2 . 3_655 180.0(3) ?
C2 N1 C5 . . 106.2(3) ?
C2 N1 Mn1 . . 127.3(3) ?
C5 N1 Mn1 . . 126.3(3) ?
C7 N2 C10 . . 105.9(3) ?
C7 N2 Mn1 . . 127.2(3) ?
C10 N2 Mn1 . . 126.7(3) ?
C23 O1 Mn1 . . 127.0(4) ?

loop_
_geom_bond_atom_site_label_1
_geom_bond_atom_site_label_2
_geom_bond_site_symmetry_2
_geom_bond_distance
_geom_bond_publ_flag
Mn1 N1 . 2.004(3) y
Mn1 N1 3_757 2.004(3) ?
Mn1 N2 . 2.018(3) y
Mn1 N2 3_757 2.018(3) ?
Mn1 O1 3_757 2.260(3) ?
Mn1 O1 . 2.260(3) y
C1 C10 3_757 1.395(6) ?
C1 C2 . 1.403(6) ?
C1 C11 . 1.504(6) ?
C2 N1 . 1.369(5) ?
C2 C3 . 1.432(6) ?
C3 C4 . 1.331(6) ?
C3 H3A . 0.9300 ?
C4 C5 . 1.442(6) ?
C4 H4A . 0.9300 ?
C5 N1 . 1.386(5) ?
C5 C6 . 1.393(6) ?
C6 C7 . 1.388(6) ?
C6 C17 . 1.497(5) ?
C7 N2 . 1.381(5) ?
C7 C8 . 1.425(6) ?
C8 C9 . 1.348(6) ?
C8 H8A . 0.9300 ?
C9 C10 . 1.436(6) ?
C9 H9A . 0.9300 ?
C10 N2 . 1.387(5) ?
C10 C1 3_757 1.395(6) ?
C11 C12 . 1.385(6) ?
C11 C16 . 1.385(6) ?
C12 C13 . 1.378(7) ?
C12 H12A . 0.9300 ?
C13 C14 . 1.358(8) ?
C13 H13A . 0.9300 ?
C14 C15 . 1.373(8) ?
C14 H14A . 0.9300 ?
C15 C16 . 1.402(7) ?
C15 H15A . 0.9300 ?
C16 H16A . 0.9300 ?
C17 C18 . 1.371(6) ?
C17 C22 . 1.394(6) ?
C18 C19 . 1.390(7) ?
C18 H18A . 0.9300 ?
C19 C20 . 1.375(8) ?
C19 H19A . 0.9300 ?
C20 C21 . 1.346(8) ?
C20 H20A . 0.9300 ?
C21 C22 . 1.377(7) ?
C21 H21A . 0.9300 ?
C22 H22A . 0.9300 ?
C23 C24 . 1.358(11) ?
C23 O1 . 1.388(8) ?
C23 H23A . 0.9700 ?
C23 H23B . 0.9700 ?
C24 H24A . 0.9600 ?
C24 H24B . 0.9600 ?
C24 H24C . 0.9600 ?
P1 F3 . 1.23(2) ?
P1 F3 3_655 1.23(2) ?
P1 F1 3_655 1.376(11) ?
P1 F1 . 1.376(11) ?
P1 F2 . 1.382(15) ?
P1 F2 3_655 1.382(15) ?
